data_7008638
loop_
_publ_author_name
'Kim, Yoojin'
'Park, Yunju'
'Jung, Duk-Young'

_publ_section_title
;
 Two-dimensional carboxylate bridged network of
 europium(III)-transition metal(II) glutarate compounds.
;
_journal_issue 15
_journal_name_full 'Dalton transactions (Cambridge, England : 2003)'
_journal_page_first 2603
_journal_page_last 2608
_journal_paper_doi 10.1039/b505384f
_journal_year 2005
_chemical_formula_moiety C20H36CoEu2O22
_chemical_formula_sum 'C20 H36 Co Eu2 O22'
_chemical_formula_weight 991.34
_chemical_name_common ((Eu2Co(4H2O))(O2C(CH2)3CO2)4)(2H2O)
_chemical_name_systematic
;
?
;
_space_group_IT_number 2
_symmetry_cell_setting triclinic
_symmetry_space_group_name_Hall '-P 1'
_symmetry_space_group_name_H-M 'P -1'
_atom_sites_solution_hydrogens geom
_atom_sites_solution_primary direct
_atom_sites_solution_secondary difmap
_audit_creation_method SHELXL-97
_cell_angle_alpha 74.606(13)
_cell_angle_beta 84.189(9)
_cell_angle_gamma 81.296(11)
_cell_formula_units_Z 2
_cell_length_a 10.4024(15)
_cell_length_b 11.750(2)
_cell_length_c 12.679(2)
_cell_measurement_reflns_used 28
_cell_measurement_temperature 296(2)
_cell_measurement_theta_max 12.51
_cell_measurement_theta_min 4.93
_cell_volume 1473.9(4)
_computing_cell_refinement 'Siemens XSCANS'
_computing_data_collection 'Siemens XSCANS'
_computing_data_reduction 'Siemens SHELXTL'
_computing_molecular_graphics 'Siemens SHELXTL'
_computing_publication_material 'Siemens SHELXTL'
_computing_structure_refinement 'SHELXL-97 (Sheldrick, 1997)'
_computing_structure_solution 'SHELXS-97 (Sheldrick, 1990)'
_diffrn_ambient_temperature 296(2)
_diffrn_measured_fraction_theta_full 0.992
_diffrn_measured_fraction_theta_max 0.992
_diffrn_measurement_device 'Siemens P4'
_diffrn_measurement_method '\w scans'
_diffrn_radiation_monochromator graphite
_diffrn_radiation_source 'fine-focus sealed tube'
_diffrn_radiation_type MoK\a
_diffrn_radiation_wavelength 0.71073
_diffrn_reflns_av_R_equivalents 0.0420
_diffrn_reflns_av_sigmaI/netI 0.0301
_diffrn_reflns_limit_h_max 0
_diffrn_reflns_limit_h_min -12
_diffrn_reflns_limit_k_max 13
_diffrn_reflns_limit_k_min -13
_diffrn_reflns_limit_l_max 14
_diffrn_reflns_limit_l_min -15
_diffrn_reflns_number 5450
_diffrn_reflns_theta_full 25.00
_diffrn_reflns_theta_max 25.00
_diffrn_reflns_theta_min 1.81
_diffrn_standards_interval_count 97
_diffrn_standards_number 3
_exptl_absorpt_coefficient_mu 4.854
_exptl_absorpt_correction_T_max 0.0340
_exptl_absorpt_correction_T_min 0.0060
_exptl_absorpt_correction_type empirical
_exptl_crystal_colour BLUE
_exptl_crystal_density_diffrn 2.207
_exptl_crystal_density_method 'not measured'
_exptl_crystal_description BLOCK
_exptl_crystal_F_000 946
_exptl_crystal_size_max 0.46
_exptl_crystal_size_mid 0.3
_exptl_crystal_size_min 0.15
_refine_diff_density_max 3.023
_refine_diff_density_min -5.166
_refine_diff_density_rms 0.389
_refine_ls_extinction_method none
_refine_ls_goodness_of_fit_ref 1.041
_refine_ls_hydrogen_treatment mixed
_refine_ls_matrix_type full
_refine_ls_number_parameters 406
_refine_ls_number_reflns 5142
_refine_ls_number_restraints 0
_refine_ls_restrained_S_all 1.041
_refine_ls_R_factor_all 0.0741
_refine_ls_R_factor_gt 0.0712
_refine_ls_shift/su_max 0.001
_refine_ls_shift/su_mean 0.000
_refine_ls_structure_factor_coef Fsqd
_refine_ls_weighting_details 'calc w=1/[\s^2^(Fo^2^)+(0.1531P)^2^+1.6038P] where P=(Fo^2^+2Fc^2^)/3'
_refine_ls_weighting_scheme calc
_refine_ls_wR_factor_gt 0.1739
_refine_ls_wR_factor_ref 0.1811
_reflns_number_gt 4637
_reflns_number_total 5142
_reflns_threshold_expression >2sigma(I)
_cod_data_source_file b505384f.txt
_cod_data_source_block {[Eu2Co(4H2O)][O2C(CH2)3CO2]4}(2H2O)
_cod_original_sg_symbol_H-M P-1
_cod_database_code 7008638

loop_
_symmetry_equiv_pos_as_xyz
'x, y, z'
'-x, -y, -z'

loop_
_atom_site_label
_atom_site_type_symbol
_atom_site_fract_x
_atom_site_fract_y
_atom_site_fract_z
_atom_site_U_iso_or_equiv
_atom_site_adp_type
_atom_site_occupancy
_atom_site_symmetry_multiplicity
_atom_site_calc_flag
_atom_site_refinement_flags
_atom_site_disorder_assembly
_atom_site_disorder_group
Eu1 Eu 0.36619(3) 0.24662(3) 0.86499(3) 0.02659(19) Uani 1 1 d . . .
Eu2 Eu 0.15026(3) 0.24639(3) 0.62064(3) 0.02618(19) Uani 1 1 d . . .
Co1 Co 0.0000 0.0000 0.5000 0.0285(3) Uani 1 2 d S . .
Co2 Co 0.5000 0.5000 1.0000 0.0288(3) Uani 1 2 d S . .
O1 O 0.2613(5) 0.4471(5) 0.7816(5) 0.0363(12) Uani 1 1 d . . .
O2 O 0.5308(4) 0.3490(5) 0.9358(4) 0.0321(11) Uani 1 1 d . . .
O3 O 0.5856(5) 0.1636(4) 0.9280(5) 0.0388(12) Uani 1 1 d . . .
O4 O 0.3299(6) 0.0842(5) 1.0305(5) 0.0477(14) Uani 1 1 d . . .
O5 O 0.5292(5) 0.3232(5) 0.7113(4) 0.0375(12) Uani 1 1 d . . .
O6 O 0.4041(5) 0.0605(5) 0.8153(5) 0.0387(12) Uani 1 1 d . . .
O7 O 0.3584(5) 0.2741(5) 0.6570(4) 0.0323(11) Uani 1 1 d . . .
O8 O 0.1575(5) 0.2209(5) 0.8303(4) 0.0324(11) Uani 1 1 d . . .
O9 O 0.2535(6) 0.3265(6) 1.0052(5) 0.0479(14) Uani 1 1 d . . .
O10 O 0.1726(6) 0.4075(5) 0.4536(5) 0.0444(14) Uani 1 1 d . . .
O11 O 0.2742(5) 0.1635(5) 0.4793(5) 0.0401(12) Uani 1 1 d . . .
O12 O -0.0157(5) 0.1741(5) 0.7796(4) 0.0374(12) Uani 1 1 d . . .
O13 O 0.1124(5) 0.4288(5) 0.6701(5) 0.0390(12) Uani 1 1 d . . .
O14 O -0.0183(4) 0.1556(5) 0.5523(4) 0.0312(11) Uani 1 1 d . . .
O15 O -0.0725(5) 0.3398(5) 0.5663(5) 0.0396(13) Uani 1 1 d . . .
O16 O 0.2506(5) 0.0470(5) 0.7075(5) 0.0363(12) Uani 1 1 d . . .
O17 O 0.0952(5) -0.0879(5) 0.6484(5) 0.0415(13) Uani 1 1 d . . .
O18 O 0.1746(5) 0.0426(5) 0.4156(5) 0.0406(12) Uani 1 1 d . . .
O19 O 0.3931(6) 0.5836(5) 0.8589(5) 0.0426(13) Uani 1 1 d . . .
O20 O 0.3347(5) 0.4367(5) 1.0935(5) 0.0432(13) Uani 1 1 d . . .
C1 C -0.1059(7) 0.2461(6) 0.5520(6) 0.0296(15) Uani 1 1 d . . .
C2 C -0.2467(7) 0.2361(8) 0.5414(8) 0.0404(18) Uani 1 1 d . . .
H2A H -0.2498 0.1870 0.4914 0.048 Uiso 1 1 calc R . .
H2B H -0.2831 0.1954 0.6124 0.048 Uiso 1 1 calc R . .
C3 C -0.3317(7) 0.3527(7) 0.5012(6) 0.0338(15) Uani 1 1 d . . .
H3A H -0.3095 0.3852 0.4239 0.041 Uiso 1 1 calc R . .
H3B H -0.3151 0.4089 0.5406 0.041 Uiso 1 1 calc R . .
C4 C 0.5241(6) 0.3374(7) 0.5175(6) 0.0332(15) Uani 1 1 d . . .
H4A H 0.4750 0.4096 0.4764 0.040 Uiso 1 1 calc R . .
H4B H 0.5111 0.2732 0.4865 0.040 Uiso 1 1 calc R . .
C5 C 0.4688(6) 0.3110(6) 0.6345(5) 0.0270(14) Uani 1 1 d . . .
C6 C 0.3513(6) 0.0048(7) 0.7635(6) 0.0308(15) Uani 1 1 d . . .
C7 C 0.4082(7) -0.1239(6) 0.7669(6) 0.0328(15) Uani 1 1 d . . .
H7A H 0.4543 -0.1575 0.8332 0.039 Uiso 1 1 calc R . .
H7B H 0.3375 -0.1701 0.7700 0.039 Uiso 1 1 calc R . .
C8 C 0.5003(6) 0.1344(5) 0.3302(5) 0.0503(19) Uani 1 1 d . . .
H8A H 0.5479 0.1039 0.3961 0.060 Uiso 1 1 calc R . .
H8B H 0.4702 0.2180 0.3243 0.060 Uiso 1 1 calc R . .
C9 C 0.3865(6) 0.0708(5) 0.3421(5) 0.057(2) Uani 1 1 d R . .
H9A H 0.4174 -0.0137 0.3641 0.068 Uiso 1 1 d R . .
H9B H 0.3540 0.0866 0.2699 0.068 Uiso 1 1 d R . .
C10 C 0.2703(7) 0.0949(6) 0.4205(6) 0.0328(15) Uani 1 1 d . . .
C11 C 0.0454(6) 0.1889(6) 0.8533(6) 0.0281(14) Uani 1 1 d . . .
C12 C -0.0100(7) 0.1721(8) 0.9712(6) 0.0363(16) Uani 1 1 d . . .
H12A H 0.0028 0.2404 0.9963 0.044 Uiso 1 1 calc R . .
H12B H 0.0389 0.1024 1.0164 0.044 Uiso 1 1 calc R . .
C13 C 0.8448(7) 0.1570(7) 0.9885(6) 0.0367(16) Uani 1 1 d . . .
H13A H 0.8283 0.0982 0.9521 0.044 Uiso 1 1 calc R . .
H13B H 0.8226 0.1276 1.0663 0.044 Uiso 1 1 calc R . .
C14 C 0.7583(7) 0.2734(8) 0.9443(8) 0.0412(19) Uani 1 1 d . . .
H14A H 0.7620 0.3262 0.9907 0.049 Uiso 1 1 calc R . .
H14B H 0.7931 0.3109 0.8715 0.049 Uiso 1 1 calc R . .
C15 C 0.6172(7) 0.2597(7) 0.9379(6) 0.0312(15) Uani 1 1 d . . .
C16 C 0.2557(7) 0.3693(6) 1.0836(6) 0.0340(15) Uani 1 1 d . . .
C17 C 0.1509(7) 0.3386(7) 1.1760(6) 0.0422(16) Uani 1 1 d . . .
H17A H 0.1113 0.2721 1.1678 0.051 Uiso 1 1 calc R . .
H17B H 0.1906 0.3146 1.2458 0.051 Uiso 1 1 calc R . .
C18 C 0.0469(9) 0.4432(7) 1.1755(7) 0.054(2) Uani 1 1 d . . .
H18A H 0.0197 0.4775 1.1015 0.065 Uiso 1 1 calc R . .
H18B H 0.0827 0.5037 1.1985 0.065 Uiso 1 1 calc R . .
C19 C 0.0734(7) 0.5943(7) 0.7469(7) 0.0414(18) Uani 1 1 d . . .
H19A H 0.0456 0.6442 0.6768 0.050 Uiso 1 1 calc R . .
H19B H 0.1231 0.6387 0.7789 0.050 Uiso 1 1 calc R . .
C20 C 0.1551(7) 0.4828(7) 0.7316(6) 0.0345(16) Uani 1 1 d . . .
OW1 O 0.3694(6) 0.4654(5) 0.2927(5) 0.0460(14) Uani 1 1 d . . .
OW2 O 0.1330(6) 0.0294(6) 0.2073(5) 0.0467(14) Uani 1 1 d . . .

loop_
_atom_site_aniso_label
_atom_site_aniso_U_11
_atom_site_aniso_U_22
_atom_site_aniso_U_33
_atom_site_aniso_U_23
_atom_site_aniso_U_13
_atom_site_aniso_U_12
Eu1 0.0260(3) 0.0287(3) 0.0262(3) -0.00770(18) -0.00281(17) -0.00483(17)
Eu2 0.0253(3) 0.0285(3) 0.0261(3) -0.00839(18) -0.00205(17) -0.00480(17)
Co1 0.0270(7) 0.0306(8) 0.0306(8) -0.0123(6) -0.0014(6) -0.0044(6)
Co2 0.0301(7) 0.0303(8) 0.0282(7) -0.0108(6) -0.0005(6) -0.0052(6)
O1 0.033(3) 0.034(3) 0.042(3) -0.009(2) -0.003(2) -0.003(2)
O2 0.031(3) 0.031(3) 0.039(3) -0.020(2) -0.004(2) 0.001(2)
O3 0.035(3) 0.027(3) 0.054(3) -0.008(2) -0.010(2) -0.002(2)
O4 0.051(3) 0.036(3) 0.043(3) 0.006(2) 0.006(3) -0.002(2)
O5 0.033(3) 0.055(4) 0.028(3) -0.014(2) -0.003(2) -0.012(2)
O6 0.035(3) 0.037(3) 0.047(3) -0.015(2) -0.010(2) -0.001(2)
O7 0.030(3) 0.040(3) 0.035(3) -0.021(2) 0.001(2) -0.009(2)
O8 0.028(2) 0.040(3) 0.034(3) -0.017(2) 0.003(2) -0.010(2)
O9 0.053(3) 0.059(4) 0.041(3) -0.028(3) 0.006(3) -0.015(3)
O10 0.054(3) 0.032(3) 0.039(3) 0.000(2) 0.009(3) -0.004(2)
O11 0.043(3) 0.045(3) 0.037(3) -0.016(2) 0.003(2) -0.012(2)
O12 0.033(3) 0.057(4) 0.026(3) -0.011(2) -0.002(2) -0.017(2)
O13 0.044(3) 0.037(3) 0.038(3) -0.012(2) -0.008(2) -0.005(2)
O14 0.027(2) 0.033(3) 0.038(3) -0.018(2) -0.007(2) 0.000(2)
O15 0.031(2) 0.031(3) 0.059(4) -0.013(2) -0.009(2) -0.002(2)
O16 0.037(3) 0.031(3) 0.042(3) -0.012(2) -0.006(2) -0.001(2)
O17 0.049(3) 0.039(3) 0.038(3) -0.009(2) -0.013(2) -0.006(2)
O18 0.038(3) 0.047(3) 0.041(3) -0.020(2) 0.010(2) -0.012(2)
O19 0.053(3) 0.035(3) 0.040(3) -0.007(2) -0.016(3) -0.005(2)
O20 0.048(3) 0.047(3) 0.040(3) -0.020(3) 0.011(2) -0.018(3)
C1 0.030(4) 0.028(3) 0.031(4) -0.008(3) 0.003(3) -0.005(3)
C2 0.027(4) 0.044(4) 0.055(5) -0.022(4) -0.005(3) -0.001(3)
C3 0.030(3) 0.035(4) 0.034(4) -0.004(3) 0.002(3) -0.007(3)
C4 0.029(3) 0.043(4) 0.028(4) -0.009(3) -0.005(3) -0.005(3)
C5 0.031(3) 0.029(3) 0.021(3) -0.009(3) -0.001(3) -0.002(3)
C6 0.023(3) 0.037(4) 0.034(4) -0.015(3) 0.003(3) -0.003(3)
C7 0.029(3) 0.028(3) 0.042(4) -0.014(3) 0.004(3) -0.001(3)
C8 0.052(5) 0.045(4) 0.050(5) -0.009(4) -0.003(4) 0.001(3)
C9 0.053(5) 0.057(5) 0.067(6) -0.031(4) 0.023(4) -0.019(4)
C10 0.035(3) 0.036(4) 0.025(3) -0.006(3) 0.004(3) -0.004(3)
C11 0.028(3) 0.030(3) 0.028(3) -0.012(3) 0.002(3) -0.005(3)
C12 0.026(3) 0.061(5) 0.023(3) -0.014(3) -0.002(3) -0.004(3)
C13 0.032(4) 0.050(4) 0.027(4) -0.008(3) 0.002(3) -0.006(3)
C14 0.027(4) 0.042(4) 0.056(5) -0.014(4) -0.006(3) -0.005(3)
C15 0.026(3) 0.035(4) 0.031(4) -0.006(3) 0.001(3) -0.007(3)
C16 0.036(3) 0.036(4) 0.031(4) -0.013(3) 0.004(3) -0.008(3)
C17 0.044(4) 0.042(4) 0.038(4) -0.012(3) 0.008(3) -0.003(3)
C18 0.066(5) 0.047(5) 0.039(5) -0.001(4) 0.005(4) 0.003(4)
C19 0.035(4) 0.042(4) 0.046(5) -0.013(4) -0.002(3) 0.000(3)
C20 0.032(4) 0.037(4) 0.039(4) -0.015(3) 0.000(3) -0.008(3)
OW1 0.057(3) 0.051(4) 0.033(3) -0.012(3) 0.002(3) -0.021(3)
OW2 0.056(3) 0.051(4) 0.035(3) -0.011(3) 0.002(3) -0.018(3)

loop_
_atom_type_symbol
_atom_type_description
_atom_type_scat_dispersion_real
_atom_type_scat_dispersion_imag
_atom_type_scat_source
C C 0.0033 0.0016 'International Tables Vol C Tables 4.2.6.8 and 6.1.1.4'
H H 0.0000 0.0000 'International Tables Vol C Tables 4.2.6.8 and 6.1.1.4'
O O 0.0106 0.0060 'International Tables Vol C Tables 4.2.6.8 and 6.1.1.4'
Co Co 0.3494 0.9721 'International Tables Vol C Tables 4.2.6.8 and 6.1.1.4'
Eu Eu -0.1578 3.6682 'International Tables Vol C Tables 4.2.6.8 and 6.1.1.4'

loop_
_geom_angle_atom_site_label_1
_geom_angle_atom_site_label_2
_geom_angle_atom_site_label_3
_geom_angle
_geom_angle_site_symmetry_1
_geom_angle_site_symmetry_3
_geom_angle_publ_flag
O8 Eu1 O9 83.39(19) . . ?
O8 Eu1 O6 77.53(17) . . ?
O9 Eu1 O6 138.5(2) . . ?
O8 Eu1 O1 74.92(18) . . ?
O9 Eu1 O1 71.7(2) . . ?
O6 Eu1 O1 135.19(19) . . ?
O8 Eu1 O3 150.66(18) . . ?
O9 Eu1 O3 106.2(2) . . ?
O6 Eu1 O3 77.31(17) . . ?
O1 Eu1 O3 134.31(17) . . ?
O8 Eu1 O4 82.8(2) . . ?
O9 Eu1 O4 70.2(2) . . ?
O6 Eu1 O4 71.1(2) . . ?
O1 Eu1 O4 137.53(19) . . ?
O3 Eu1 O4 75.0(2) . . ?
O8 Eu1 O5 121.37(17) . . ?
O9 Eu1 O5 133.1(2) . . ?
O6 Eu1 O5 87.95(19) . . ?
O1 Eu1 O5 77.35(19) . . ?
O3 Eu1 O5 72.41(18) . . ?
O4 Eu1 O5 144.37(19) . . ?
O8 Eu1 O7 71.67(17) . . ?
O9 Eu1 O7 138.8(2) . . ?
O6 Eu1 O7 67.69(18) . . ?
O1 Eu1 O7 70.42(18) . . ?
O3 Eu1 O7 111.68(18) . . ?
O4 Eu1 O7 135.06(19) . . ?
O5 Eu1 O7 50.51(16) . . ?
O8 Eu1 O2 154.03(17) . . ?
O9 Eu1 O2 73.39(18) . . ?
O6 Eu1 O2 127.92(16) . . ?
O1 Eu1 O2 86.64(17) . . ?
O3 Eu1 O2 51.37(16) . . ?
O4 Eu1 O2 99.7(2) . . ?
O5 Eu1 O2 70.41(17) . . ?
O7 Eu1 O2 119.46(16) . . ?
O8 Eu1 C15 172.2(2) . . ?
O9 Eu1 C15 92.3(2) . . ?
O6 Eu1 C15 101.94(19) . . ?
O1 Eu1 C15 109.84(19) . . ?
O3 Eu1 C15 25.67(19) . . ?
O4 Eu1 C15 89.7(2) . . ?
O5 Eu1 C15 66.19(19) . . ?
O7 Eu1 C15 115.45(19) . . ?
O2 Eu1 C15 26.05(19) . . ?
O8 Eu1 C5 96.80(18) . . ?
O9 Eu1 C5 143.1(2) . . ?
O6 Eu1 C5 76.21(19) . . ?
O1 Eu1 C5 72.81(18) . . ?
O3 Eu1 C5 91.62(19) . . ?
O4 Eu1 C5 146.6(2) . . ?
O5 Eu1 C5 25.12(17) . . ?
O7 Eu1 C5 25.41(17) . . ?
O2 Eu1 C5 94.97(17) . . ?
C15 Eu1 C5 90.54(19) . . ?
O8 Eu1 Eu2 38.05(13) . . ?
O9 Eu1 Eu2 115.11(15) . . ?
O6 Eu1 Eu2 67.78(13) . . ?
O1 Eu1 Eu2 68.69(13) . . ?
O3 Eu1 Eu2 138.19(13) . . ?
O4 Eu1 Eu2 112.50(16) . . ?
O5 Eu1 Eu2 83.78(11) . . ?
O7 Eu1 Eu2 33.62(11) . . ?
O2 Eu1 Eu2 147.79(12) . . ?
C15 Eu1 Eu2 148.94(15) . . ?
C5 Eu1 Eu2 58.87(13) . . ?
O7 Eu2 O13 76.91(18) . . ?
O7 Eu2 O11 82.05(17) . . ?
O13 Eu2 O11 138.28(19) . . ?
O7 Eu2 O16 75.92(18) . . ?
O13 Eu2 O16 134.34(19) . . ?
O11 Eu2 O16 71.98(19) . . ?
O7 Eu2 O10 86.3(2) . . ?
O13 Eu2 O10 71.8(2) . . ?
O11 Eu2 O10 71.3(2) . . ?
O16 Eu2 O10 140.9(2) . . ?
O7 Eu2 O15 147.33(18) . . ?
O13 Eu2 O15 73.28(17) . . ?
O11 Eu2 O15 112.16(19) . . ?
O16 Eu2 O15 135.73(18) . . ?
O10 Eu2 O15 72.0(2) . . ?
O7 Eu2 O14 157.62(17) . . ?
O13 Eu2 O14 124.91(18) . . ?
O11 Eu2 O14 77.56(17) . . ?
O16 Eu2 O14 88.99(17) . . ?
O10 Eu2 O14 95.68(19) . . ?
O15 Eu2 O14 52.20(16) . . ?
O7 Eu2 O12 120.07(17) . . ?
O13 Eu2 O12 85.92(19) . . ?
O11 Eu2 O12 135.67(18) . . ?
O16 Eu2 O12 77.01(19) . . ?
O10 Eu2 O12 140.91(19) . . ?
O15 Eu2 O12 71.00(18) . . ?
O14 Eu2 O12 70.94(17) . . ?
O7 Eu2 O8 71.12(17) . . ?
O13 Eu2 O8 66.96(18) . . ?
O11 Eu2 O8 137.42(18) . . ?
O16 Eu2 O8 69.83(18) . . ?
O10 Eu2 O8 136.28(19) . . ?
O15 Eu2 O8 108.13(18) . . ?
O14 Eu2 O8 119.37(16) . . ?
O12 Eu2 O8 49.49(15) . . ?
O7 Eu2 C1 171.4(2) . . ?
O13 Eu2 C1 98.44(19) . . ?
O11 Eu2 C1 97.25(19) . . ?
O16 Eu2 C1 112.06(19) . . ?
O10 Eu2 C1 85.4(2) . . ?
O15 Eu2 C1 25.91(19) . . ?
O14 Eu2 C1 26.52(18) . . ?
O12 Eu2 C1 66.16(18) . . ?
O8 Eu2 C1 113.95(19) . . ?
O7 Eu2 C11 95.99(18) . . ?
O13 Eu2 C11 74.29(19) . . ?
O11 Eu2 C11 144.19(19) . . ?
O16 Eu2 C11 72.88(19) . . ?
O10 Eu2 C11 144.50(19) . . ?
O15 Eu2 C11 88.63(19) . . ?
O14 Eu2 C11 95.18(17) . . ?
O12 Eu2 C11 24.54(17) . . ?
O8 Eu2 C11 24.99(17) . . ?
C1 Eu2 C11 89.55(19) . . ?
O7 Eu2 Eu1 37.52(13) . . ?
O13 Eu2 Eu1 67.75(13) . . ?
O11 Eu2 Eu1 112.93(13) . . ?
O16 Eu2 Eu1 68.28(13) . . ?
O10 Eu2 Eu1 115.56(15) . . ?
O15 Eu2 Eu1 134.10(13) . . ?
O14 Eu2 Eu1 148.71(13) . . ?
O12 Eu2 Eu1 82.77(11) . . ?
O8 Eu2 Eu1 33.60(10) . . ?
C1 Eu2 Eu1 147.18(14) . . ?
C11 Eu2 Eu1 58.50(12) . . ?
O18 Co1 O18 180.00(15) 2_556 . ?
O18 Co1 O14 90.8(2) 2_556 . ?
O18 Co1 O14 89.2(2) . . ?
O18 Co1 O14 89.2(2) 2_556 2_556 ?
O18 Co1 O14 90.8(2) . 2_556 ?
O14 Co1 O14 180.0 . 2_556 ?
O18 Co1 O17 87.9(2) 2_556 . ?
O18 Co1 O17 92.1(2) . . ?
O14 Co1 O17 87.0(2) . . ?
O14 Co1 O17 93.0(2) 2_556 . ?
O18 Co1 O17 92.1(2) 2_556 2_556 ?
O18 Co1 O17 87.9(2) . 2_556 ?
O14 Co1 O17 93.0(2) . 2_556 ?
O14 Co1 O17 87.0(2) 2_556 2_556 ?
O17 Co1 O17 180.00(19) . 2_556 ?
O20 Co2 O20 180.000(1) 2_667 . ?
O20 Co2 O2 89.8(2) 2_667 2_667 ?
O20 Co2 O2 90.2(2) . 2_667 ?
O20 Co2 O2 90.2(2) 2_667 . ?
O20 Co2 O2 89.8(2) . . ?
O2 Co2 O2 180.000(1) 2_667 . ?
O20 Co2 O19 87.0(2) 2_667 . ?
O20 Co2 O19 93.0(2) . . ?
O2 Co2 O19 94.7(2) 2_667 . ?
O2 Co2 O19 85.3(2) . . ?
O20 Co2 O19 93.0(2) 2_667 2_667 ?
O20 Co2 O19 87.0(2) . 2_667 ?
O2 Co2 O19 85.3(2) 2_667 2_667 ?
O2 Co2 O19 94.7(2) . 2_667 ?
O19 Co2 O19 180.000(1) . 2_667 ?
C20 O1 Eu1 131.1(5) . . ?
C15 O2 Co2 137.5(5) . . ?
C15 O2 Eu1 90.6(4) . . ?
Co2 O2 Eu1 130.1(2) . . ?
C15 O3 Eu1 96.5(4) . . ?
C5 O5 Eu1 96.8(4) . . ?
C6 O6 Eu1 139.1(5) . . ?
C5 O7 Eu2 156.0(5) . . ?
C5 O7 Eu1 93.8(4) . . ?
Eu2 O7 Eu1 108.85(19) . . ?
C11 O8 Eu1 156.4(5) . . ?
C11 O8 Eu2 94.4(4) . . ?
Eu1 O8 Eu2 108.35(18) . . ?
C16 O9 Eu1 149.5(5) . . ?
C10 O11 Eu2 142.8(5) . . ?
C11 O12 Eu2 96.5(4) . . ?
C20 O13 Eu2 140.8(5) . . ?
C1 O14 Co1 136.8(4) . . ?
C1 O14 Eu2 93.0(4) . . ?
Co1 O14 Eu2 129.8(2) . . ?
C1 O15 Eu2 94.8(4) . . ?
C6 O16 Eu2 134.5(5) . . ?
C10 O18 Co1 141.0(5) . . ?
C16 O20 Co2 134.3(5) . . ?
O15 C1 O14 119.0(6) . . ?
O15 C1 C2 121.2(6) . . ?
O14 C1 C2 119.7(6) . . ?
O15 C1 Eu2 59.3(4) . . ?
O14 C1 Eu2 60.5(3) . . ?
C2 C1 Eu2 168.0(5) . . ?
C3 C2 C1 115.3(6) . . ?
C2 C3 C4 111.6(6) . 1_455 ?
C5 C4 C3 115.4(6) . 1_655 ?
O5 C5 O7 118.8(6) . . ?
O5 C5 C4 122.2(6) . . ?
O7 C5 C4 119.0(6) . . ?
O5 C5 Eu1 58.0(4) . . ?
O7 C5 Eu1 60.8(4) . . ?
C4 C5 Eu1 177.1(5) . . ?
O6 C6 O16 125.0(7) . . ?
O6 C6 C7 118.6(6) . . ?
O16 C6 C7 116.4(6) . . ?
C8 C7 C6 112.8(6) 2_656 . ?
C9 C8 C7 114.3(4) . 2_656 ?
C8 C9 C10 120.3(4) . . ?
O11 C10 O18 125.9(7) . . ?
O11 C10 C9 120.3(6) . . ?
O18 C10 C9 113.8(6) . . ?
O12 C11 O8 119.4(6) . . ?
O12 C11 C12 122.8(6) . . ?
O8 C11 C12 117.8(6) . . ?
O12 C11 Eu2 59.0(4) . . ?
O8 C11 Eu2 60.6(4) . . ?
C12 C11 Eu2 174.6(5) . . ?
C11 C12 C13 114.7(6) . 1_455 ?
C14 C13 C12 112.0(6) . 1_655 ?
C15 C14 C13 114.3(7) . . ?
O3 C15 O2 119.9(6) . . ?
O3 C15 C14 121.0(7) . . ?
O2 C15 C14 119.0(7) . . ?
O3 C15 Eu1 57.8(4) . . ?
O2 C15 Eu1 63.4(3) . . ?
C14 C15 Eu1 165.0(6) . . ?
O9 C16 O20 126.2(7) . . ?
O9 C16 C17 116.2(6) . . ?
O20 C16 C17 117.7(6) . . ?
C18 C17 C16 111.4(6) . . ?
C17 C18 C19 111.5(6) . 2_567 ?
C20 C19 C18 107.4(7) . 2_567 ?
O13 C20 O1 124.6(7) . . ?
O13 C20 C19 116.7(7) . . ?
O1 C20 C19 118.8(7) . . ?

loop_
_geom_bond_atom_site_label_1
_geom_bond_atom_site_label_2
_geom_bond_distance
_geom_bond_site_symmetry_2
_geom_bond_publ_flag
Eu1 O8 2.337(5) . ?
Eu1 O9 2.355(6) . ?
Eu1 O6 2.399(5) . ?
Eu1 O1 2.448(6) . ?
Eu1 O3 2.466(5) . ?
Eu1 O4 2.474(6) . ?
Eu1 O5 2.519(5) . ?
Eu1 O7 2.579(5) . ?
Eu1 O2 2.587(5) . ?
Eu1 C15 2.895(7) . ?
Eu1 C5 2.948(7) . ?
Eu1 Eu2 4.0074(7) . ?
Eu2 O7 2.345(5) . ?
Eu2 O13 2.357(5) . ?
Eu2 O11 2.429(5) . ?
Eu2 O16 2.432(5) . ?
Eu2 O10 2.455(6) . ?
Eu2 O15 2.490(5) . ?
Eu2 O14 2.516(4) . ?
Eu2 O12 2.567(5) . ?
Eu2 O8 2.602(5) . ?
Eu2 C1 2.886(7) . ?
Eu2 C11 2.977(7) . ?
Co1 O18 2.072(5) 2_556 ?
Co1 O18 2.072(5) . ?
Co1 O14 2.081(5) . ?
Co1 O14 2.081(5) 2_556 ?
Co1 O17 2.150(5) . ?
Co1 O17 2.150(5) 2_556 ?
Co2 O20 2.103(5) 2_667 ?
Co2 O20 2.103(5) . ?
Co2 O2 2.110(5) 2_667 ?
Co2 O2 2.110(5) . ?
Co2 O19 2.131(5) . ?
Co2 O19 2.131(5) 2_667 ?
O1 C20 1.288(9) . ?
O2 C15 1.271(9) . ?
O3 C15 1.262(9) . ?
O5 C5 1.260(8) . ?
O6 C6 1.254(9) . ?
O7 C5 1.268(8) . ?
O8 C11 1.262(8) . ?
O9 C16 1.232(9) . ?
O11 C10 1.241(9) . ?
O12 C11 1.245(8) . ?
O13 C20 1.275(9) . ?
O14 C1 1.291(9) . ?
O15 C1 1.265(9) . ?
O16 C6 1.285(9) . ?
O18 C10 1.262(9) . ?
O20 C16 1.261(9) . ?
C1 C2 1.509(10) . ?
C2 C3 1.507(11) . ?
C3 C4 1.525(9) 1_455 ?
C4 C5 1.506(9) . ?
C4 C3 1.525(9) 1_655 ?
C6 C7 1.529(9) . ?
C7 C8 1.499(9) 2_656 ?
C8 C9 1.4679 . ?
C8 C7 1.499(9) 2_656 ?
C9 C10 1.528(9) . ?
C11 C12 1.519(9) . ?
C12 C13 1.534(9) 1_455 ?
C13 C14 1.522(11) . ?
C13 C12 1.534(9) 1_655 ?
C14 C15 1.513(10) . ?
C16 C17 1.525(10) . ?
C17 C18 1.508(11) . ?
C18 C19 1.555(11) 2_567 ?
C19 C20 1.496(10) . ?
C19 C18 1.555(11) 2_567 ?
